data_2012692
loop_
_publ_author_name
'Changkeun Kim'
'Hoseop Yun'

_publ_section_title
;
 A new quaternary thiophosphate, RbNb~2~(S~2~)~3~(PS~4~)
;
_journal_issue 5
_journal_name_full 'Acta Crystallographica Section C'
_journal_page_first i53
_journal_page_last i54
_journal_paper_doi 10.1107/S0108270102004316
_journal_volume 58
_journal_year 2002
_chemical_formula_iupac 'Rb Nb2 (S2)3 (P S4)'
_chemical_formula_moiety 'Nb2 P Rb S10'
_chemical_formula_structural 'Rb Nb2 (S2)3 (P S4)'
_chemical_formula_sum 'Nb2 P Rb S10'
_chemical_formula_weight 622.86
_chemical_name_systematic
;
Rubidium diniobium tris(disulfide) tetrathiophosphate
;
_space_group_IT_number 7
_symmetry_cell_setting monoclinic
_symmetry_space_group_name_Hall 'P -2yac'
_symmetry_space_group_name_H-M 'P 1 n 1'
_atom_sites_solution_primary direct
_cell_angle_alpha 90
_cell_angle_beta 104.37(2)
_cell_angle_gamma 90
_cell_formula_units_Z 2
_cell_length_a 12.773(3)
_cell_length_b 7.529(2)
_cell_length_c 7.108(2)
_cell_measurement_reflns_used 24
_cell_measurement_temperature 293(2)
_cell_measurement_theta_max 15.0
_cell_measurement_theta_min 10.0
_cell_volume 662.2(3)
_computing_cell_refinement 'MXC3 Software'
_computing_data_collection 'MXC3 Software (MacScience Corporation, 1994)'
_computing_data_reduction 'MXC3 Software'
_computing_molecular_graphics 'Please provide missing details'
_computing_structure_refinement 'SHELXL97 (Sheldrick, 1997)'
_computing_structure_solution 'SHELXS86 (Sheldrick, 1990)'
_diffrn_ambient_temperature 293(2)
_diffrn_measured_fraction_theta_full 0.983
_diffrn_measured_fraction_theta_max 0.983
_diffrn_measurement_device_type 'MacScience MXC3'
_diffrn_measurement_method \w/2\q
_diffrn_radiation_monochromator graphite
_diffrn_radiation_source 'fine-focus sealed tube'
_diffrn_radiation_type MoK\a
_diffrn_radiation_wavelength 0.71073
_diffrn_reflns_av_R_equivalents 0.031
_diffrn_reflns_av_sigmaI/netI 0.034
_diffrn_reflns_limit_h_max 15
_diffrn_reflns_limit_h_min 0
_diffrn_reflns_limit_k_max 0
_diffrn_reflns_limit_k_min -8
_diffrn_reflns_limit_l_max 8
_diffrn_reflns_limit_l_min -8
_diffrn_reflns_number 1293
_diffrn_reflns_theta_full 24.98
_diffrn_reflns_theta_max 24.98
_diffrn_reflns_theta_min 2.71
_diffrn_standards_decay_% 0.0(15)
_diffrn_standards_interval_count 100
_diffrn_standards_number 2
_exptl_absorpt_coefficient_mu 7.034
_exptl_absorpt_correction_T_max 0.794
_exptl_absorpt_correction_T_min 0.691
_exptl_absorpt_correction_type analytical
_exptl_absorpt_process_details '(de Meulenaer & Tompa, 1965)'
_exptl_crystal_colour dark_red
_exptl_crystal_density_diffrn 3.124
_exptl_crystal_density_meas ?
_exptl_crystal_density_method 'not measured'
_exptl_crystal_description needle
_exptl_crystal_F_000 588
_exptl_crystal_size_max 0.54
_exptl_crystal_size_mid 0.04
_exptl_crystal_size_min 0.03
_refine_diff_density_max 1.44
_refine_diff_density_min -1.41
_refine_ls_abs_structure_details 'Flack (1983), 52 Friedel pairs'
_refine_ls_abs_structure_Flack 0.04(3)
_refine_ls_extinction_coef 0.0073(14)
_refine_ls_extinction_expression Fc^*^=kFc[1+0.001xFc^2^\l^3^/sin(2\q)]^-1/4^
_refine_ls_extinction_method 'SHELXL97 (Sheldrick, 1997)'
_refine_ls_goodness_of_fit_ref 1.102
_refine_ls_matrix_type full
_refine_ls_number_parameters 128
_refine_ls_number_reflns 1198
_refine_ls_number_restraints 2
_refine_ls_restrained_S_all 1.101
_refine_ls_R_factor_all 0.039
_refine_ls_R_factor_gt 0.039
_refine_ls_shift/su_max <0.001
_refine_ls_structure_factor_coef Fsqd
_refine_ls_weighting_details 'w = 1/[\s^2^(Fo^2^)+(0.0771P)^2^+1.6949P] where P=(Fo^2^+2Fc^2^)/3'
_refine_ls_weighting_scheme calc
_refine_ls_wR_factor_gt 0.114
_refine_ls_wR_factor_ref 0.114
_reflns_number_gt 1169
_reflns_number_total 1198
_reflns_threshold_expression I>2\s(I)
_cod_data_source_file br1362.cif
_cod_data_source_block I
_cod_depositor_comments
;
The following automatic conversions were performed:

'_exptl_crystal_density_meas' value 'not measured' was changed to '?'
- the value is perceived as not measured.

Automatic conversion script
Id: cif_fix_values 3008 2015-01-20 13:52:24Z robertas 
;
_cod_original_sg_symbol_H-M 'P n'
_cod_database_code 2012692
_cod_database_fobs_code 2012692

loop_
_symmetry_equiv_pos_as_xyz
'x, y, z'
'x+1/2, -y, z+1/2'

loop_
_atom_site_label
_atom_site_fract_x
_atom_site_fract_y
_atom_site_fract_z
_atom_site_U_iso_or_equiv
_atom_site_adp_type
_atom_site_calc_flag
_atom_site_refinement_flags
_atom_site_occupancy
_atom_site_disorder_assembly
_atom_site_disorder_group
_atom_site_type_symbol
Rb 0.0101(2) 0.0072(3) -0.2556(3) 0.0450(6) Uani d . 1 . . Rb
Nb1 -0.00311(10) 0.43829(17) 0.27041(14) 0.0141(4) Uani d . 1 . . Nb
Nb2 -0.21457(10) 0.56236(17) 0.06501(15) 0.0143(4) Uani d . 1 . . Nb
P 0.1698(3) 0.0986(5) 0.2953(6) 0.0187(8) Uani d . 1 . . P
S1 -0.0934(3) 0.3854(6) -0.0850(5) 0.0200(9) Uani d . 1 . . S
S2 -0.1731(4) 0.3697(6) 0.3633(6) 0.0246(10) Uani d . 1 . . S
S3 -0.0370(3) 0.6358(6) -0.0172(5) 0.0206(9) Uani d . 1 . . S
S4 0.1859(3) 0.3577(5) 0.2028(5) 0.0166(8) Uani d . 1 . . S
S5 0.0990(3) 0.4494(5) 0.6316(6) 0.0203(9) Uani d . 1 . . S
S6 -0.1280(4) 0.6277(6) 0.4087(5) 0.0237(10) Uani d . 1 . . S
S7 0.0064(4) 0.0928(5) 0.2770(7) 0.0223(9) Uani d . 1 . . S
S8 0.1299(3) 0.6617(5) 0.4718(5) 0.0191(8) Uani d . 1 . . S
S9 -0.2839(4) 0.0878(6) -0.3629(7) 0.0339(10) Uani d . 1 . . S
S10 0.2590(4) 0.1003(6) 0.5767(6) 0.0237(9) Uani d . 1 . . S

loop_
_atom_site_aniso_label
_atom_site_aniso_U_11
_atom_site_aniso_U_22
_atom_site_aniso_U_33
_atom_site_aniso_U_12
_atom_site_aniso_U_13
_atom_site_aniso_U_23
Rb 0.0682(14) 0.0336(10) 0.0357(9) 0.0020(10) 0.0176(9) 0.0058(8)
Nb1 0.0143(7) 0.0138(7) 0.0157(7) 0.0004(5) 0.0065(5) 0.0009(5)
Nb2 0.0152(7) 0.0134(7) 0.0153(7) 0.0006(5) 0.0057(5) 0.0016(5)
P 0.0169(19) 0.0176(18) 0.0203(18) 0.0004(16) 0.0021(15) -0.0009(15)
S1 0.024(2) 0.018(2) 0.020(2) 0.0004(17) 0.0100(17) -0.0016(16)
S2 0.023(2) 0.029(3) 0.024(2) -0.001(2) 0.0111(17) 0.0103(18)
S3 0.022(2) 0.020(2) 0.021(2) -0.0003(18) 0.0069(16) 0.0049(16)
S4 0.0170(19) 0.016(2) 0.0177(18) -0.0014(16) 0.0060(15) -0.0009(15)
S5 0.021(2) 0.022(2) 0.0196(18) 0.0004(16) 0.0088(15) 0.0012(15)
S6 0.027(2) 0.030(3) 0.0166(19) 0.0077(19) 0.0081(17) -0.0019(16)
S7 0.0155(19) 0.0153(18) 0.035(2) -0.0027(17) 0.0034(17) 0.0015(18)
S8 0.0181(18) 0.0144(17) 0.0245(18) 0.0004(15) 0.0046(15) -0.0008(14)
S9 0.044(3) 0.021(2) 0.040(2) -0.006(2) 0.015(2) 0.0092(18)
S10 0.024(2) 0.0164(18) 0.0256(19) 0.0013(17) -0.0037(17) 0.0029(17)

loop_
_atom_type_symbol
_atom_type_description
_atom_type_scat_dispersion_real
_atom_type_scat_dispersion_imag
_atom_type_scat_source
Rb Rb -0.9393 2.9676 'International Tables Vol C Tables 4.2.6.8 and 6.1.1.4'
Nb Nb -2.0727 0.6215 'International Tables Vol C Tables 4.2.6.8 and 6.1.1.4'
P P 0.1023 0.0942 'International Tables Vol C Tables 4.2.6.8 and 6.1.1.4'
S S 0.1246 0.1234 'International Tables Vol C Tables 4.2.6.8 and 6.1.1.4'

loop_
_geom_angle_atom_site_label_1
_geom_angle_atom_site_label_2
_geom_angle_atom_site_label_3
_geom_angle_site_symmetry_1
_geom_angle_site_symmetry_3
_geom_angle
_geom_angle_publ_flag
S7 Rb S3 1_554 1_545 133.40(11) no
S7 Rb S9 1_554 2 131.84(14) no
S3 Rb S9 1_545 2 67.33(11) no
S7 Rb S1 1_554 . 105.86(11) no
S3 Rb S1 1_545 . 111.67(11) no
S9 Rb S1 2 . 99.77(11) no
S7 Rb S5 1_554 1_554 62.69(10) no
S3 Rb S5 1_545 1_554 163.27(12) no
S9 Rb S5 2 1_554 98.74(12) no
S1 Rb S5 . 1_554 59.95(10) no
S7 Rb S9 1_554 . 90.00(12) no
S3 Rb S9 1_545 . 86.64(11) no
S9 Rb S9 2 . 138.06(16) no
S1 Rb S9 . . 58.84(11) no
S5 Rb S9 1_554 . 99.19(11) no
S7 Rb S10 1_554 1_554 56.91(9) no
S3 Rb S10 1_545 1_554 125.76(11) no
S9 Rb S10 2 1_554 75.79(12) no
S1 Rb S10 . 1_554 112.68(11) no
S5 Rb S10 1_554 1_554 54.91(10) no
S9 Rb S10 . 1_554 143.85(11) no
S7 Rb S8 1_554 1_544 62.34(10) no
S3 Rb S8 1_545 1_544 80.45(10) no
S9 Rb S8 2 1_544 86.95(10) no
S1 Rb S8 . 1_544 167.65(10) no
S5 Rb S8 1_554 1_544 108.98(10) no
S9 Rb S8 . 1_544 121.79(11) no
S10 Rb S8 1_554 1_544 58.70(9) no
S7 Rb S7 1_554 . 159.32(14) no
S3 Rb S7 1_545 . 66.46(10) no
S9 Rb S7 2 . 54.88(11) no
S1 Rb S7 . . 54.73(9) no
S5 Rb S7 1_554 . 98.23(10) no
S9 Rb S7 . . 85.15(11) no
S10 Rb S7 1_554 . 120.15(12) no
S8 Rb S7 1_544 . 136.30(10) no
S7 Rb S6 1_554 1_544 68.88(10) no
S3 Rb S6 1_545 1_544 65.72(10) no
S9 Rb S6 2 1_544 119.56(11) no
S1 Rb S6 . 1_544 131.76(13) no
S5 Rb S6 1_554 1_544 130.97(10) no
S9 Rb S6 . 1_544 73.04(11) no
S10 Rb S6 1_554 1_544 103.71(10) no
S8 Rb S6 1_544 1_544 49.88(9) no
S7 Rb S6 . 1_544 128.04(10) no
S7 Rb P 1_554 . 144.16(11) no
S3 Rb P 1_545 . 76.33(10) no
S9 Rb P 2 . 29.62(9) no
S1 Rb P . . 70.37(10) no
S5 Rb P 1_554 . 87.01(10) no
S9 Rb P . . 114.79(11) no
S10 Rb P 1_554 . 90.72(10) no
S8 Rb P 1_544 . 116.51(10) no
S7 Rb P . . 30.33(9) no
S6 Rb P 1_544 . 140.94(10) no
S2 Nb1 S3 . . 111.11(15) no
S2 Nb1 S6 . . 47.97(15) no
S3 Nb1 S6 . . 89.10(15) no
S2 Nb1 S1 . . 91.19(15) no
S3 Nb1 S1 . . 47.85(14) no
S6 Nb1 S1 . . 107.62(15) no
S2 Nb1 S8 . . 119.48(14) no
S3 Nb1 S8 . . 91.30(14) no
S6 Nb1 S8 . . 78.83(14) no
S1 Nb1 S8 . . 137.31(14) no
S2 Nb1 S5 . . 90.08(14) no
S3 Nb1 S5 . . 138.11(14) no
S6 Nb1 S5 . . 78.77(13) no
S1 Nb1 S5 . . 172.27(15) no
S8 Nb1 S5 . . 47.17(13) no
S2 Nb1 S7 . . 80.02(15) no
S3 Nb1 S7 . . 127.75(15) no
S6 Nb1 S7 . . 126.20(16) no
S1 Nb1 S7 . . 82.45(14) no
S8 Nb1 S7 . . 128.65(15) no
S5 Nb1 S7 . . 90.26(14) no
S2 Nb1 S4 . . 154.23(14) no
S3 Nb1 S4 . . 88.18(13) no
S6 Nb1 S4 . . 153.75(15) no
S1 Nb1 S4 . . 89.61(12) no
S8 Nb1 S4 . . 75.13(12) no
S5 Nb1 S4 . . 85.95(13) no
S7 Nb1 S4 . . 74.55(13) no
S2 Nb1 Nb2 . . 55.27(11) no
S3 Nb1 Nb2 . . 55.87(10) no
S6 Nb1 Nb2 . . 53.83(10) no
S1 Nb1 Nb2 . . 53.83(10) no
S8 Nb1 Nb2 . . 118.53(10) no
S5 Nb1 Nb2 . . 132.21(10) no
S7 Nb1 Nb2 . . 111.45(11) no
S4 Nb1 Nb2 . . 139.75(9) no
S6 Nb2 S1 . . 111.08(16) no
S6 Nb2 S2 . . 48.05(15) no
S1 Nb2 S2 . . 91.68(15) no
S6 Nb2 S3 . . 88.75(15) no
S1 Nb2 S3 . . 47.83(14) no
S2 Nb2 S3 . . 107.83(15) no
S6 Nb2 S5 . 2_464 91.88(14) no
S1 Nb2 S5 . 2_464 140.91(15) no
S2 Nb2 S5 . 2_464 80.46(14) no
S3 Nb2 S5 . 2_464 169.05(15) no
S6 Nb2 S8 . 2_464 120.98(14) no
S1 Nb2 S8 . 2_464 93.52(14) no
S2 Nb2 S8 . 2_464 79.98(14) no
S3 Nb2 S8 . 2_464 139.68(14) no
S5 Nb2 S8 2_464 2_464 47.47(13) no
S6 Nb2 S10 . 2_464 78.51(15) no
S1 Nb2 S10 . 2_464 130.40(16) no
S2 Nb2 S10 . 2_464 123.05(15) no
S3 Nb2 S10 . 2_464 85.65(15) no
S5 Nb2 S10 2_464 2_464 83.77(15) no
S8 Nb2 S10 2_464 2_464 124.04(14) no
S6 Nb2 S4 . 2_464 155.23(14) no
S1 Nb2 S4 . 2_464 84.49(13) no
S2 Nb2 S4 . 2_464 154.52(15) no
S3 Nb2 S4 . 2_464 88.14(12) no
S5 Nb2 S4 2_464 2_464 86.71(13) no
S8 Nb2 S4 2_464 2_464 75.14(12) no
S10 Nb2 S4 2_464 2_464 76.75(13) no
S6 Nb2 Nb1 . . 55.34(11) no
S1 Nb2 Nb1 . . 55.78(10) no
S2 Nb2 Nb1 . . 54.00(11) no
S3 Nb2 Nb1 . . 53.85(9) no
S5 Nb2 Nb1 2_464 . 134.14(11) no
S8 Nb2 Nb1 2_464 . 119.01(10) no
S10 Nb2 Nb1 2_464 . 114.69(11) no
S4 Nb2 Nb1 2_464 . 136.86(9) no
S9 P S10 2 . 112.9(3) yes
S9 P S7 2 . 113.0(3) yes
S10 P S7 . . 111.9(3) yes
S9 P S4 2 . 114.7(3) yes
S10 P S4 . . 103.2(2) yes
S7 P S4 . . 100.2(2) yes
S9 P Rb 2 . 58.22(18) no
S10 P Rb . . 170.1(2) no
S7 P Rb . . 70.85(18) no
S4 P Rb . . 85.32(15) no
S3 S1 Nb2 . . 67.75(17) no
S3 S1 Nb1 . . 64.59(16) no
Nb2 S1 Nb1 . . 70.39(11) no
S3 S1 Rb . . 134.2(2) no
Nb2 S1 Rb . . 157.30(18) no
Nb1 S1 Rb . . 110.94(15) no
S6 S2 Nb1 . . 67.03(17) no
S6 S2 Nb2 . . 64.78(15) no
Nb1 S2 Nb2 . . 70.73(11) no
S1 S3 Nb1 . . 67.56(16) no
S1 S3 Nb2 . . 64.42(17) no
Nb1 S3 Nb2 . . 70.28(11) no
S1 S3 Rb . 1_565 137.8(2) no
Nb1 S3 Rb . 1_565 152.71(17) no
Nb2 S3 Rb . 1_565 124.92(15) no
P S4 Nb2 . 2_565 88.12(16) no
P S4 Nb1 . . 89.53(17) no
Nb2 S4 Nb1 2_565 . 90.63(11) no
S8 S5 Nb2 . 2_565 66.83(16) no
S8 S5 Nb1 . . 66.03(16) no
Nb2 S5 Nb1 2_565 . 94.54(13) no
S8 S5 Rb . 1_556 159.8(2) no
Nb2 S5 Rb 2_565 1_556 111.35(14) no
Nb1 S5 Rb . 1_556 94.64(13) no
S2 S6 Nb2 . . 67.17(16) no
S2 S6 Nb1 . . 64.99(17) no
Nb2 S6 Nb1 . . 70.83(11) no
S2 S6 Rb . 1_566 151.1(2) no
Nb2 S6 Rb . 1_566 141.59(17) no
Nb1 S6 Rb . 1_566 115.12(16) no
P S7 Nb1 . . 91.25(19) no
P S7 Rb . 1_556 100.1(2) no
Nb1 S7 Rb . 1_556 101.40(14) no
P S7 Rb . . 78.81(19) no
Nb1 S7 Rb . . 99.27(13) no
Rb S7 Rb 1_556 . 159.32(14) no
S5 S8 Nb1 . . 66.79(16) no
S5 S8 Nb2 . 2_565 65.70(16) no
Nb1 S8 Nb2 . 2_565 94.37(13) no
S5 S8 Rb . 1_566 95.40(17) no
Nb1 S8 Rb . 1_566 116.16(13) no
Nb2 S8 Rb 2_565 1_566 134.85(13) no
P S9 Rb 2_454 2_454 92.2(2) no
P S9 Rb 2_454 . 101.4(2) no
Rb S9 Rb 2_454 . 132.43(16) no
P S10 Nb2 . 2_565 91.2(2) no
P S10 Rb . 1_556 89.95(18) no
Nb2 S10 Rb 2_565 1_556 109.02(14) no

loop_
_geom_bond_atom_site_label_1
_geom_bond_atom_site_label_2
_geom_bond_site_symmetry_2
_geom_bond_distance
_geom_bond_publ_flag
Rb S7 1_554 3.372(5) no
Rb S3 1_545 3.400(4) no
Rb S9 2 3.403(6) no
Rb S1 . 3.482(5) no
Rb S5 1_554 3.669(5) no
Rb S9 . 3.692(6) no
Rb S10 1_554 3.728(5) no
Rb S8 1_544 3.786(4) no
Rb S7 . 3.852(5) no
Rb S6 1_544 3.857(5) no
Rb P . 4.001(4) no
Nb1 S2 . 2.475(4) yes
Nb1 S3 . 2.478(4) yes
Nb1 S6 . 2.515(4) yes
Nb1 S1 . 2.535(4) yes
Nb1 S8 . 2.561(4) yes
Nb1 S5 . 2.576(4) yes
Nb1 S7 . 2.604(4) yes
Nb1 S4 . 2.646(4) yes
Nb1 Nb2 . 2.888(2) yes
Nb2 S6 . 2.468(4) yes
Nb2 S1 . 2.475(4) yes
Nb2 S2 . 2.515(4) yes
Nb2 S3 . 2.540(4) yes
Nb2 S5 2_464 2.543(4) yes
Nb2 S8 2_464 2.565(4) yes
Nb2 S10 2_464 2.566(4) yes
Nb2 S4 2_464 2.642(4) yes
P S9 2 1.979(6) yes
P S10 . 2.042(6) yes
P S7 . 2.060(6) yes
P S4 . 2.085(6) yes
S1 S3 . 2.034(6) yes
S2 S6 . 2.029(6) yes
S3 Rb 1_565 3.400(4) no
S4 Nb2 2_565 2.642(4) no
S5 S8 . 2.056(6) yes
S5 Nb2 2_565 2.543(4) no
S5 Rb 1_556 3.669(5) no
S6 Rb 1_566 3.857(5) no
S7 Rb 1_556 3.372(5) no
S8 Nb2 2_565 2.565(4) no
S8 Rb 1_566 3.786(4) no
S9 P 2_454 1.979(6) no
S9 Rb 2_454 3.403(6) no
S10 Nb2 2_565 2.566(4) no
S10 Rb 1_556 3.728(5) no
